data_7113808
loop_
_publ_author_name
'De Paolis, Micha&#xFFFD;l'
'Chiaroni, Ang&#xFFFD;le'
'Zhu, Jieping'

_publ_section_title
;
 Synthetic studies on ecteinascidin 743: rapid access to the fully
 functionalized tetrahydroisoquinoline with a bridged 10-membered sulfur
 containing macrocycleElectronic supplementary information (ESI)
 available: spectroscopic data for all new compounds and X-ray data for
 compound 14. See http://www.rsc.org/suppdata/cc/b3/b309824a/
;
_journal_issue 23
_journal_name_full 'Chemical Communications'
_journal_page_first 2896
_journal_paper_doi 10.1039/b309824a
_journal_year 2003
_chemical_absolute_configuration known
_chemical_compound_source 'chemical synthesis'
_chemical_formula_moiety 'C18 H23 N O7'
_chemical_formula_structural 'C18 H23 N O7'
_chemical_formula_sum 'C18 H23 N O7'
_chemical_formula_weight 365.37
_chemical_name_common Paol02
_chemical_name_systematic
;
?
;
_space_group_IT_number 19
_symmetry_cell_setting orthorhombic
_symmetry_space_group_name_Hall 'P 2ac 2ab'
_symmetry_space_group_name_H-M 'P 21 21 21'
_atom_sites_solution_hydrogens geom
_atom_sites_solution_primary direct
_atom_sites_solution_secondary difmap
_audit_creation_method SHELXL
_cell_angle_alpha 90.00
_cell_angle_beta 90.00
_cell_angle_gamma 90.00
_cell_formula_units_Z 4
_cell_length_a 5.513(6)
_cell_length_b 12.528(14)
_cell_length_c 26.192(23)
_cell_measurement_reflns_used 3152
_cell_measurement_temperature 293(2)
_cell_volume 1809(3)
_computing_cell_refinement
;
'DENZO (Otwinowski & Minor, 1997)  COLLECT (Hooft, 1998)'
;
_computing_data_collection
;
'DENZO (Otwinowski & Minor, 1997)  COLLECT (Hooft, 1998)'
;
_computing_data_reduction 'HKL package (Otwinowski & Minor, 1997)'
_computing_molecular_graphics 'R3M (Riche, 1983) ORTEP (Johnson, 1965)'
_computing_publication_material 'SHELXL-93 (Sheldrick, 1993)'
_computing_structure_refinement 'SHELXL-93 (Sheldrick, 1993)'
_computing_structure_solution 'SHELXS-86 (Sheldrick, 1990)'
_diffrn_ambient_temperature 293(2)
_diffrn_measurement_device 'Nonius kappaCCD aera-detctor diffractometer'
_diffrn_measurement_method 'phi and omega scans'
_diffrn_radiation_monochromator graphite
_diffrn_radiation_source 'fine-focus sealed tube'
_diffrn_radiation_type MoK\a
_diffrn_radiation_wavelength 0.71073
_diffrn_reflns_av_R_equivalents 0.0240
_diffrn_reflns_av_sigmaI/netI 0.0470
_diffrn_reflns_limit_h_max 6
_diffrn_reflns_limit_h_min -6
_diffrn_reflns_limit_k_max 17
_diffrn_reflns_limit_k_min -16
_diffrn_reflns_limit_l_max 27
_diffrn_reflns_limit_l_min -31
_diffrn_reflns_number 6899/4196
_diffrn_reflns_theta_max 31.35
_diffrn_reflns_theta_min 1.55
_exptl_absorpt_coefficient_mu 0.104
_exptl_absorpt_correction_type none
_exptl_crystal_colour colorless
_exptl_crystal_density_diffrn 1.342
_exptl_crystal_density_meas ?
_exptl_crystal_description Needle
_exptl_crystal_F_000 776
_exptl_crystal_size_max 0.80
_exptl_crystal_size_mid 0.20
_exptl_crystal_size_min 0.075
_refine_diff_density_max 0.121
_refine_diff_density_min -0.128
_refine_diff_density_rms 0.028
_refine_ls_abs_structure_details 'Flack H D (1983), Acta Cryst. A39, 876-881'
_refine_ls_abs_structure_Flack -0.23(163)
_refine_ls_extinction_method none
_refine_ls_goodness_of_fit_all 1.072
_refine_ls_goodness_of_fit_ref 1.101
_refine_ls_hydrogen_treatment riding
_refine_ls_matrix_type full
_refine_ls_number_parameters 239
_refine_ls_number_reflns 2552
_refine_ls_number_restraints 0
_refine_ls_restrained_S_all 1.380
_refine_ls_restrained_S_obs 1.101
_refine_ls_R_factor_all 0.0620
_refine_ls_R_factor_gt 0.0457
_refine_ls_shift/esd_mean 0.002
_refine_ls_shift/su_max -0.030
_refine_ls_structure_factor_coef Fsqd
_refine_ls_weighting_details 'w=1/[\s^2^(Fo^2^)+(0.0437P)^2^+0.4271P] where P=(Fo^2^+2Fc^2^)/3'
_refine_ls_weighting_scheme calc
_refine_ls_wR_factor_all 0.1441
_refine_ls_wR_factor_ref 0.1042
_reflns_number_gt 2135
_reflns_number_total 2554
_reflns_threshold_expression >2sigma(I)
_cod_data_source_file b309824a.txt
_cod_data_source_block paol
_cod_depositor_comments
;
The following automatic conversions were performed:

'_symmetry_cell_setting' value 'Orthorhombic' changed to
'orthorhombic' according to
/usr/data/users/saulius/automatic-downloads/retrospective/RSC/lib/dictionaries/cif_core.dic
dictionary named 'cif_core.dic' version 2.4.2 from 2011-04-26.

Automatic conversion script
Id: cif_fix_values 2281 2013-09-26 08:29:07Z andrius 

The following automatic conversions were performed:

'_exptl_crystal_density_meas' value 'none' was changed to '?' - the
value is perceived as not measured.

Automatic conversion script
Id: cif_fix_values 3008 2015-01-20 13:52:24Z robertas 

The following automatic conversions were performed:

'_refine_ls_weighting_scheme' value 'calc
w=1/[\s^2^(Fo^2^)+(0.0437P)^2^+0.4271P] where P=(Fo^2^+2Fc^2^)/3' was
changed to 'calc'. New tag '_refine_ls_weighting_details' was
created. The value of the new tag was set to
'w=1/[\s^2^(Fo^2^)+(0.0437P)^2^+0.4271P] where P=(Fo^2^+2Fc^2^)/3'.

Automatic conversion script
Id: cif_fix_values 3143 2015-03-26 13:38:13Z robertas 
;
_cod_original_cell_volume 1809.0(32)
_cod_original_sg_symbol_H-M 'P 212121'
_cod_database_code 7113808

loop_
_symmetry_equiv_pos_as_xyz
'x, y, z'
'-x+1/2, -y, z+1/2'
'x+1/2, -y+1/2, -z'
'-x, y+1/2, -z+1/2'

loop_
_atom_site_aniso_label
_atom_site_aniso_U_11
_atom_site_aniso_U_22
_atom_site_aniso_U_33
_atom_site_aniso_U_23
_atom_site_aniso_U_13
_atom_site_aniso_U_12
N1 0.052(2) 0.0533(14) 0.063(2) 0.0044(13) 0.0007(14) 0.0023(13)
C2 0.059(2) 0.058(2) 0.048(2) 0.0079(15) -0.0028(15) 0.008(2)
C3 0.048(2) 0.045(2) 0.043(2) -0.0020(13) -0.0093(13) 0.0080(14)
C4 0.046(2) 0.0391(14) 0.040(2) -0.0029(12) -0.0091(12) 0.0076(13)
C5 0.048(2) 0.0385(14) 0.046(2) -0.0020(13) -0.0076(13) 0.0089(13)
C6 0.059(2) 0.052(2) 0.045(2) 0.0055(15) 0.0003(14) 0.011(2)
C7 0.087(2) 0.044(2) 0.043(2) -0.0052(14) -0.003(2) 0.009(2)
C8 0.084(2) 0.0395(15) 0.048(2) -0.0014(14) -0.007(2) -0.003(2)
C9 0.058(2) 0.0393(14) 0.046(2) 0.0049(13) -0.0046(14) 0.0044(14)
C10 0.056(2) 0.047(2) 0.060(2) 0.007(2) -0.0095(15) -0.0022(15)
C11 0.082(3) 0.078(2) 0.052(2) 0.005(2) 0.001(2) 0.015(2)
O12 0.0620(14) 0.0626(12) 0.0533(12) -0.0056(11) 0.0071(11) 0.0100(12)
O13 0.0550(12) 0.0408(9) 0.0442(10) -0.0080(8) -0.0034(8) 0.0055(10)
C14 0.053(2) 0.053(2) 0.053(2) -0.0161(15) 0.0022(15) 0.0029(15)
C15 0.069(2) 0.048(2) 0.075(2) -0.011(2) 0.004(2) 0.008(2)
C16 0.070(2) 0.094(3) 0.072(2) -0.043(2) -0.008(2) -0.003(2)
O17 0.0513(12) 0.0575(12) 0.0633(13) 0.0016(10) -0.0145(10) -0.0031(10)
C18 0.077(3) 0.082(2) 0.067(2) 0.001(2) 0.014(2) 0.012(2)
O19 0.145(2) 0.0695(15) 0.0517(14) -0.0210(12) 0.0122(15) -0.009(2)
O20 0.134(2) 0.0556(13) 0.067(2) -0.0190(12) -0.005(2) -0.025(2)
C21 0.176(5) 0.069(2) 0.065(3) -0.024(2) 0.004(3) -0.020(3)
C22 0.062(2) 0.047(2) 0.079(3) 0.009(2) 0.001(2) 0.000(2)
O23 0.153(3) 0.078(2) 0.117(2) 0.044(2) 0.060(2) 0.027(2)
O24 0.131(2) 0.0510(12) 0.102(2) 0.0200(13) 0.032(2) 0.029(2)
C25 0.120(4) 0.055(2) 0.139(4) 0.030(2) 0.021(3) 0.021(2)
C26 0.126(4) 0.098(3) 0.213(6) 0.043(4) 0.043(5) 0.035(3)

loop_
_atom_site_label
_atom_site_type_symbol
_atom_site_fract_x
_atom_site_fract_y
_atom_site_fract_z
_atom_site_U_iso_or_equiv
_atom_site_thermal_displace_type
_atom_site_occupancy
_atom_site_calc_flag
_atom_site_refinement_flags
N1 N 0.1113(5) 0.8155(2) 0.90636(9) 0.0564(7) Uani 1 d .
HN1 H -0.0200 0.7800 0.9302 0.068 Uiso 1 d .
C2 C 0.3111(5) 0.8544(2) 0.93811(12) 0.0547(8) Uani 1 d .
H2 H 0.3975(5) 0.7933(2) 0.95278(12) 0.066 Uiso 1 calc R
C3 C 0.4845(5) 0.9178(2) 0.90455(10) 0.0452(7) Uani 1 d .
H3 H 0.6347(5) 0.9319(2) 0.92335(10) 0.054 Uiso 1 calc R
C4 C 0.5428(5) 0.8626(2) 0.85520(10) 0.0418(7) Uani 1 d .
C5 C 0.7316(5) 0.9003(2) 0.82500(10) 0.0441(7) Uani 1 d .
C6 C 0.7820(6) 0.8599(2) 0.77639(11) 0.0521(8) Uani 1 d .
C7 C 0.6329(7) 0.7774(2) 0.76151(11) 0.0579(8) Uani 1 d .
C8 C 0.4527(6) 0.7366(2) 0.79110(12) 0.0571(8) Uani 1 d .
C9 C 0.3998(5) 0.7763(2) 0.83855(11) 0.0476(7) Uani 1 d .
C10 C 0.1919(5) 0.7350(2) 0.87041(12) 0.0544(8) Uani 1 d .
H10 H 0.0565(5) 0.7220(2) 0.84697(12) 0.065 Uiso 1 calc R
C11 C 0.2137(7) 0.9224(3) 0.98044(12) 0.0705(10) Uani 1 d .
H11A H 0.0865(7) 0.8838(3) 0.99811(12) 0.085 Uiso 1 calc R
H11B H 0.3424(7) 0.9366(3) 1.00477(12) 0.085 Uiso 1 calc R
O12 O 0.1186(4) 1.0216(2) 0.96225(8) 0.0593(6) Uani 1 d .
O13 O 0.3700(3) 1.01802(14) 0.89089(6) 0.0467(5) Uani 1 d .
C14 C 0.2892(5) 1.0812(2) 0.93295(12) 0.0531(8) Uani 1 d .
C15 C 0.1494(7) 1.1721(2) 0.90963(13) 0.0642(9) Uani 1 d .
H15A H 0.2537(11) 1.2118(9) 0.8873(6) 0.080 Uiso 1 calc R
H15B H 0.0906(29) 1.2181(9) 0.93620(13) 0.080 Uiso 1 calc R
H15C H 0.0147(21) 1.1444(3) 0.8906(6) 0.080 Uiso 1 calc R
C16 C 0.5003(7) 1.1200(3) 0.96535(14) 0.0786(11) Uani 1 d .
H16A H 0.6049(22) 1.1640(14) 0.9450(3) 0.098 Uiso 1 calc R
H16B H 0.5898(23) 1.0598(3) 0.9779(7) 0.098 Uiso 1 calc R
H16C H 0.4394(7) 1.1608(15) 0.9936(5) 0.098 Uiso 1 calc R
O17 O 0.8724(4) 0.9836(2) 0.84232(7) 0.0574(5) Uani 1 d .
HO17 H 1.0125 0.9400 0.8640 0.072 Uiso 1 d .
C18 C 0.9777(7) 0.9044(3) 0.74287(13) 0.0754(10) Uani 1 d .
H18A H 1.1299(10) 0.9019(16) 0.7606(3) 0.094 Uiso 1 calc R
H18B H 0.9399(21) 0.9771(6) 0.7343(7) 0.094 Uiso 1 calc R
H18C H 0.9885(28) 0.8628(11) 0.7122(4) 0.094 Uiso 1 calc R
O19 O 0.6391(6) 0.7265(2) 0.71508(8) 0.0887(8) Uani 1 d .
O20 O 0.3314(5) 0.6569(2) 0.76523(9) 0.0855(8) Uani 1 d .
C21 C 0.4656(10) 0.6427(3) 0.7196(2) 0.103(2) Uani 1 d .
H21A H 0.3570(10) 0.6437(3) 0.6905(2) 0.124 Uiso 1 calc R
H21B H 0.5478(10) 0.5742(3) 0.7203(2) 0.124 Uiso 1 calc R
C22 C 0.2449(7) 0.6288(2) 0.89735(14) 0.0628(9) Uani 1 d .
O23 O 0.1694(6) 0.6076(2) 0.93830(13) 0.1159(12) Uani 1 d .
O24 O 0.3846(5) 0.5664(2) 0.87197(11) 0.0947(9) Uani 1 d .
C25 C 0.4316(9) 0.4608(3) 0.8925(2) 0.105(2) Uani 1 d .
H25A H 0.4352(9) 0.4638(3) 0.9295(2) 0.126 Uiso 1 calc R
H25B H 0.3033(9) 0.4123(3) 0.8823(2) 0.126 Uiso 1 calc R
C26 C 0.6506(10) 0.4244(4) 0.8744(3) 0.146(2) Uani 1 d .
H26A H 0.6818(34) 0.3545(13) 0.8879(12) 0.182 Uiso 1 calc R
H26B H 0.7772(13) 0.4722(17) 0.8850(12) 0.182 Uiso 1 calc R
H26C H 0.6457(25) 0.4212(29) 0.8378(3) 0.182 Uiso 1 calc R

loop_
_atom_type_symbol
_atom_type_description
_atom_type_scat_dispersion_real
_atom_type_scat_dispersion_imag
_atom_type_scat_source
C C 0.0033 0.0016 'International Tables Vol C Tables 4.2.6.8 and 6.1.1.4'
N N 0.0061 0.0033 'International Tables Vol C Tables 4.2.6.8 and 6.1.1.4'
O O 0.0106 0.0060 'International Tables Vol C Tables 4.2.6.8 and 6.1.1.4'
H H 0.0000 0.0000 'International Tables Vol C Tables 4.2.6.8 and 6.1.1.4'

loop_
_geom_angle_atom_site_label_1
_geom_angle_atom_site_label_2
_geom_angle_atom_site_label_3
_geom_angle
C10 N1 C2 111.7(2)
N1 C2 C11 109.9(3)
N1 C2 C3 108.5(2)
C11 C2 C3 110.9(3)
O13 C3 C4 106.2(2)
O13 C3 C2 108.7(2)
C4 C3 C2 113.1(3)
C5 C4 C9 120.3(3)
C5 C4 C3 119.6(3)
C9 C4 C3 120.1(3)
O17 C5 C4 119.5(3)
O17 C5 C6 117.5(3)
C4 C5 C6 123.0(3)
C7 C6 C5 114.3(3)
C7 C6 C18 122.9(3)
C5 C6 C18 122.8(3)
C8 C7 O19 110.4(3)
C8 C7 C6 123.8(3)
O19 C7 C6 125.8(3)
C7 C8 C9 122.4(3)
C7 C8 O20 110.3(3)
C9 C8 O20 127.2(3)
C8 C9 C4 116.2(3)
C8 C9 C10 122.6(3)
C4 C9 C10 121.2(3)
N1 C10 C9 110.7(2)
N1 C10 C22 111.3(3)
C9 C10 C22 114.0(3)
O12 C11 C2 112.3(2)
C14 O12 C11 113.1(2)
C14 O13 C3 115.2(2)
O12 C14 O13 109.3(2)
O12 C14 C15 106.1(2)
O13 C14 C15 105.4(2)
O12 C14 C16 111.9(3)
O13 C14 C16 111.7(2)
C15 C14 C16 112.1(3)
C7 O19 C21 104.6(3)
C8 O20 C21 104.6(3)
O20 C21 O19 109.2(3)
O23 C22 O24 123.0(3)
O23 C22 C10 123.1(3)
O24 C22 C10 113.9(3)
C22 O24 C25 118.1(3)
C26 C25 O24 109.4(4)

loop_
_geom_bond_atom_site_label_1
_geom_bond_atom_site_label_2
_geom_bond_distance
N1 C10 1.450(4)
N1 C2 1.464(4)
C2 C11 1.498(5)
C2 C3 1.522(4)
C3 O13 1.450(3)
C3 C4 1.500(4)
C4 C5 1.390(4)
C4 C9 1.407(4)
C5 O17 1.378(3)
C5 C6 1.398(4)
C6 C7 1.377(4)
C6 C18 1.499(5)
C7 C8 1.360(5)
C7 O19 1.373(4)
C8 C9 1.370(4)
C8 O20 1.380(4)
C9 C10 1.509(4)
C10 C22 1.533(4)
C11 O12 1.430(4)
O12 C14 1.425(4)
O13 C14 1.427(3)
C14 C15 1.505(4)
C14 C16 1.520(4)
O19 C21 1.425(5)
O20 C21 1.417(5)
C22 O23 1.181(4)
C22 O24 1.284(4)
O24 C25 1.451(4)
C25 C26 1.374(6)
